data_4313924
loop_
_publ_author_name
'Matthias Stender'
'Rochelle L. White-Morris'
'Marilyn M. Olmstead'
'Alan L. Balch'

_publ_section_title
;
 New Structural Features of Unsupported Chains of Metal Ions in
 Luminescent [(NH3)4Pt][Au(CN)2]2.1.5(H2O) and Related Salts
;
_journal_name_full 'Inorganic Chemistry'
_journal_page_first 4504
_journal_page_last 4506
_journal_paper_doi 10.1021/ic034383o
_journal_volume 42
_journal_year 2003
_chemical_formula_sum 'C4 H14.8 Ag2 N8 O1.39 Pt'
_chemical_formula_weight 608.07
_chemical_name_common
;
[Pt(NH~3~)~4~][Ag(CN)~2~]~2~^.^1.4H~2~O
;
_space_group_IT_number 14
_symmetry_cell_setting monoclinic
_symmetry_space_group_name_Hall '-P 2yn'
_symmetry_space_group_name_H-M 'P 1 21/n 1'
_atom_sites_solution_hydrogens geom
_atom_sites_solution_primary direct
_atom_sites_solution_secondary difmap
_audit_creation_method SHELXL-97
_cell_angle_alpha 90.00
_cell_angle_beta 103.301(9)
_cell_angle_gamma 90.00
_cell_formula_units_Z 4
_cell_length_a 7.454(4)
_cell_length_b 13.399(7)
_cell_length_c 13.928(7)
_cell_measurement_reflns_used 921
_cell_measurement_temperature 90(2)
_cell_measurement_theta_max 29.43
_cell_measurement_theta_min 3.00
_cell_volume 1353.8(12)
_computing_cell_refinement 'SMART 5.054 (Bruker, 2002)'
_computing_data_collection 'SMART 5.054 (Bruker, 2002)'
_computing_data_reduction 'SAINT 6.35 (Bruker, 2002)'
_computing_molecular_graphics 'XP, Bruker SHELXTL v. 5.10'
_computing_publication_material 'XL, Bruker SHELXTL v. 5.10'
_computing_structure_refinement 'XL, Bruker SHELXTL v. 5.10'
_computing_structure_solution 'XS, Bruker SHELXTL v. 5.10'
_diffrn_ambient_temperature 90(2)
_diffrn_detector_area_resol_mean 8.3
_diffrn_measured_fraction_theta_full 0.991
_diffrn_measured_fraction_theta_max 0.991
_diffrn_measurement_device_type 'Bruker SMART 1000'
_diffrn_measurement_method \w
_diffrn_radiation_monochromator graphite
_diffrn_radiation_source 'normal-focus sealed tube'
_diffrn_radiation_type MoK\a
_diffrn_radiation_wavelength 0.71073
_diffrn_reflns_av_R_equivalents 0.0705
_diffrn_reflns_av_sigmaI/netI 0.0545
_diffrn_reflns_limit_h_max 8
_diffrn_reflns_limit_h_min -8
_diffrn_reflns_limit_k_max 16
_diffrn_reflns_limit_k_min -16
_diffrn_reflns_limit_l_max 16
_diffrn_reflns_limit_l_min -16
_diffrn_reflns_number 11739
_diffrn_reflns_theta_full 25.25
_diffrn_reflns_theta_max 25.25
_diffrn_reflns_theta_min 2.86
_diffrn_standards_decay_% <0.01
_diffrn_standards_number '50 frames remeasured'
_exptl_absorpt_coefficient_mu 13.171
_exptl_absorpt_correction_T_max 0.505
_exptl_absorpt_correction_T_min 0.325
_exptl_absorpt_correction_type multi-scan
_exptl_absorpt_process_details
;SADABS: an empirical absorption program by G. M. Sheldrick
using the method described by Blessing, R. H.; Acta Cryst.
A51, 1995, 33.
;
_exptl_crystal_colour colorless
_exptl_crystal_density_diffrn 2.970
_exptl_crystal_density_method 'not measured'
_exptl_crystal_description block
_exptl_crystal_F_000 1100
_exptl_crystal_size_max 0.11
_exptl_crystal_size_mid 0.08
_exptl_crystal_size_min 0.06
_refine_diff_density_max 5.087
_refine_diff_density_min -4.645
_refine_diff_density_rms 0.552
_refine_ls_extinction_method none
_refine_ls_goodness_of_fit_ref 1.240
_refine_ls_hydrogen_treatment constr
_refine_ls_matrix_type full
_refine_ls_number_parameters 150
_refine_ls_number_reflns 2430
_refine_ls_number_restraints 36
_refine_ls_restrained_S_all 1.231
_refine_ls_R_factor_all 0.0987
_refine_ls_R_factor_gt 0.0914
_refine_ls_shift/su_max 0.000
_refine_ls_shift/su_mean 0.000
_refine_ls_structure_factor_coef Fsqd
_refine_ls_weighting_details 'calc w=1/[\s^2^(Fo^2^)+(0.0001P)^2^+275.0986P] where P=(Fo^2^+2Fc^2^)/3'
_refine_ls_weighting_scheme calc
_refine_ls_wR_factor_gt 0.2032
_refine_ls_wR_factor_ref 0.2060
_reflns_number_gt 2163
_reflns_number_total 2430
_reflns_threshold_expression I>2\s(I)
_cod_data_source_file ic034383osi20030410_060833_2.cif
_cod_data_source_block mas117b
_cod_database_code 4313924

loop_
_symmetry_equiv_pos_as_xyz
'x, y, z'
'-x+1/2, y+1/2, -z+1/2'
'-x, -y, -z'
'x-1/2, -y-1/2, z-1/2'

loop_
_atom_site_label
_atom_site_type_symbol
_atom_site_fract_x
_atom_site_fract_y
_atom_site_fract_z
_atom_site_U_iso_or_equiv
_atom_site_adp_type
_atom_site_occupancy
_atom_site_symmetry_multiplicity
_atom_site_calc_flag
_atom_site_refinement_flags
_atom_site_disorder_assembly
_atom_site_disorder_group
Pt1 Pt 0.52025(13) 0.76078(8) 0.24342(7) 0.0123(3) Uani 1 1 d . . .
Ag1 Ag 0.4605(3) 0.5993(2) 0.06452(17) 0.0251(6) Uani 1 1 d . . .
Ag2 Ag 0.5591(3) 0.89877(19) 0.43975(15) 0.0224(6) Uani 1 1 d . . .
N1 N 0.771(3) 0.796(2) 0.2161(17) 0.023(6) Uani 1 1 d . . .
H1A H 0.8561 0.8008 0.2742 0.027 Uiso 1 1 calc R . .
H1B H 0.7623 0.8555 0.1837 0.027 Uiso 1 1 calc R . .
H1C H 0.8049 0.7476 0.1782 0.027 Uiso 1 1 calc R . .
N2 N 0.404(4) 0.879(2) 0.1621(19) 0.027(6) Uani 1 1 d U . .
H2A H 0.2941 0.8608 0.1228 0.032 Uiso 1 1 calc R . .
H2B H 0.4804 0.9008 0.1238 0.032 Uiso 1 1 calc R . .
H2C H 0.3863 0.9293 0.2030 0.032 Uiso 1 1 calc R . .
N3 N 0.264(3) 0.729(2) 0.2650(16) 0.025(6) Uani 1 1 d . . .
H3A H 0.2062 0.6845 0.2182 0.030 Uiso 1 1 calc R . .
H3B H 0.1960 0.7856 0.2604 0.030 Uiso 1 1 calc R . .
H3C H 0.2748 0.7012 0.3259 0.030 Uiso 1 1 calc R . .
N4 N 0.639(3) 0.6437(17) 0.3253(16) 0.015(5) Uani 1 1 d U . .
H4A H 0.7011 0.6657 0.3856 0.018 Uiso 1 1 calc R . .
H4B H 0.7184 0.6128 0.2943 0.018 Uiso 1 1 calc R . .
H4C H 0.5499 0.5998 0.3329 0.018 Uiso 1 1 calc R . .
N5 N 0.378(3) 0.439(2) 0.2192(17) 0.028(6) Uani 1 1 d . . .
N6 N 0.530(4) 0.782(2) -0.072(2) 0.041(7) Uani 1 1 d U . .
N7 N 0.528(4) 0.687(3) 0.542(2) 0.050(10) Uani 1 1 d . . .
N8 N 0.596(4) 1.087(2) 0.309(3) 0.037(8) Uani 1 1 d . . .
C1 C 0.403(4) 0.491(2) 0.160(2) 0.021(6) Uani 1 1 d . . .
C2 C 0.513(4) 0.714(2) -0.027(2) 0.020(6) Uani 1 1 d U . .
C3 C 0.533(4) 0.770(2) 0.509(2) 0.021(6) Uani 1 1 d U . .
C4 C 0.587(4) 1.023(2) 0.356(2) 0.025(7) Uani 1 1 d . . .
O1 O 0.686(4) 0.952(2) 0.041(2) 0.052(7) Uani 1 1 d U . .
O2 O 0.527(9) 0.518(5) 0.468(5) 0.045(16) Uiso 0.40 1 d P . .

loop_
_atom_site_aniso_label
_atom_site_aniso_U_11
_atom_site_aniso_U_22
_atom_site_aniso_U_33
_atom_site_aniso_U_23
_atom_site_aniso_U_13
_atom_site_aniso_U_12
Pt1 0.0068(5) 0.0281(6) 0.0031(4) -0.0047(4) 0.0034(3) -0.0028(4)
Ag1 0.0145(11) 0.0421(15) 0.0197(11) -0.0103(10) 0.0061(8) -0.0019(10)
Ag2 0.0139(10) 0.0412(15) 0.0125(10) -0.0033(9) 0.0037(8) -0.0003(9)
N1 0.010(11) 0.043(17) 0.017(12) 0.005(11) 0.007(9) 0.005(11)
N2 0.027(7) 0.030(7) 0.025(7) -0.001(5) 0.010(5) 0.001(5)
N3 0.023(13) 0.045(17) 0.008(11) -0.003(11) 0.007(9) -0.007(12)
N4 0.016(6) 0.017(6) 0.013(6) 0.001(4) 0.006(4) -0.001(4)
N5 0.019(13) 0.053(19) 0.010(12) 0.005(12) -0.003(10) -0.003(12)
N6 0.039(8) 0.044(9) 0.039(8) -0.003(5) 0.010(5) 0.000(5)
N7 0.013(13) 0.11(3) 0.020(14) 0.011(17) -0.002(11) 0.016(16)
N8 0.021(14) 0.021(16) 0.08(2) 0.005(16) 0.024(15) 0.002(11)
C1 0.011(13) 0.039(19) 0.011(13) 0.009(13) 0.000(10) -0.008(12)
C2 0.019(7) 0.020(7) 0.020(7) -0.002(5) 0.001(5) 0.000(5)
C3 0.020(7) 0.023(7) 0.019(7) 0.001(5) 0.004(5) 0.001(5)
C4 0.008(13) 0.032(19) 0.033(17) 0.017(15) 0.002(12) -0.005(12)
O1 0.056(8) 0.054(8) 0.049(8) 0.002(5) 0.015(5) 0.002(5)

loop_
_atom_type_symbol
_atom_type_description
_atom_type_scat_dispersion_real
_atom_type_scat_dispersion_imag
_atom_type_scat_source
C C 0.0033 0.0016 'International Tables Vol C Tables 4.2.6.8 and 6.1.1.4'
H H 0.0000 0.0000 'International Tables Vol C Tables 4.2.6.8 and 6.1.1.4'
N N 0.0061 0.0033 'International Tables Vol C Tables 4.2.6.8 and 6.1.1.4'
Pt Pt -1.7033 8.3905 'International Tables Vol C Tables 4.2.6.8 and 6.1.1.4'
Ag Ag -0.8971 1.1015 'International Tables Vol C Tables 4.2.6.8 and 6.1.1.4'
O O 0.0106 0.0060 'International Tables Vol C Tables 4.2.6.8 and 6.1.1.4'

loop_
_geom_angle_atom_site_label_1
_geom_angle_atom_site_label_2
_geom_angle_atom_site_label_3
_geom_angle
_geom_angle_site_symmetry_1
_geom_angle_site_symmetry_3
_geom_angle_publ_flag
N4 Pt1 N2 179.3(11) . . ?
N4 Pt1 N1 89.2(10) . . ?
N2 Pt1 N1 90.3(10) . . ?
N4 Pt1 N3 93.1(10) . . ?
N2 Pt1 N3 87.4(11) . . ?
N1 Pt1 N3 177.4(10) . . ?
N4 Pt1 Ag1 83.2(6) . . ?
N2 Pt1 Ag1 97.3(8) . . ?
N1 Pt1 Ag1 88.9(7) . . ?
N3 Pt1 Ag1 90.2(7) . . ?
N4 Pt1 Ag2 91.4(6) . . ?
N2 Pt1 Ag2 88.2(7) . . ?
N1 Pt1 Ag2 96.7(7) . . ?
N3 Pt1 Ag2 84.4(7) . . ?
Ag1 Pt1 Ag2 172.13(7) . . ?
C1 Ag1 C2 177.2(12) . . ?
C1 Ag1 Ag2 92.9(7) . 4_575 ?
C2 Ag1 Ag2 86.7(8) . 4_575 ?
C1 Ag1 Pt1 89.4(9) . . ?
C2 Ag1 Pt1 88.2(8) . . ?
Ag2 Ag1 Pt1 111.65(8) 4_575 . ?
C1 Ag1 Ag1 82.7(9) . 3_665 ?
C2 Ag1 Ag1 100.1(8) . 3_665 ?
Ag2 Ag1 Ag1 88.39(10) 4_575 3_665 ?
Pt1 Ag1 Ag1 158.85(12) . 3_665 ?
C3 Ag2 C4 174.1(13) . . ?
C3 Ag2 Ag1 85.8(8) . 4_676 ?
C4 Ag2 Ag1 95.8(8) . 4_676 ?
C3 Ag2 Pt1 85.1(8) . . ?
C4 Ag2 Pt1 89.1(10) . . ?
Ag1 Ag2 Pt1 111.32(8) 4_676 . ?
N5 C1 Ag1 173(3) . . ?
N6 C2 Ag1 173(3) . . ?
N7 C3 Ag2 172(3) . . ?
N8 C4 Ag2 177(3) . . ?

loop_
_geom_bond_atom_site_label_1
_geom_bond_atom_site_label_2
_geom_bond_distance
_geom_bond_site_symmetry_2
_geom_bond_publ_flag
Pt1 N4 2.02(2) . ?
Pt1 N2 2.02(3) . ?
Pt1 N1 2.04(2) . ?
Pt1 N3 2.05(2) . ?
Pt1 Ag1 3.252(3) . ?
Pt1 Ag2 3.258(3) . ?
Ag1 C1 2.07(3) . ?
Ag1 C2 2.10(3) . ?
Ag1 Ag2 3.095(3) 4_575 ?
Ag1 Ag1 3.339(5) 3_665 ?
Ag2 C3 2.01(3) . ?
Ag2 C4 2.06(3) . ?
Ag2 Ag1 3.095(3) 4_676 ?
N5 C1 1.13(4) . ?
N6 C2 1.13(4) . ?
N7 C3 1.21(5) . ?
N8 C4 1.10(4) . ?
O2 O2 1.16(12) 3_666 ?

loop_
_geom_hbond_atom_site_label_D
_geom_hbond_atom_site_label_H
_geom_hbond_atom_site_label_A
_geom_hbond_distance_DH
_geom_hbond_distance_HA
_geom_hbond_distance_DA
_geom_hbond_angle_DHA
_geom_hbond_site_symmetry_A
N1 H1A N6 0.91 2.49 3.30(4) 148.4 4_676
N1 H1A N5 0.91 2.69 3.20(4) 115.9 2_655
N1 H1C N8 0.91 2.27 3.02(4) 139.5 2_645
N2 H2A N7 0.91 2.14 3.05(4) 175.0 4_575
N1 H1B O1 0.91 2.33 3.16(4) 152.3 .
N2 H2B O1 0.91 2.22 3.13(4) 175.2 .
N2 H2C N5 0.91 2.46 3.07(4) 124.2 2
N3 H3A N8 0.91 2.55 3.25(4) 133.7 2_545
N3 H3B N5 0.91 2.16 3.03(4) 160.6 2
N3 H3C N6 0.91 2.56 3.16(4) 123.9 4_576
N4 H4A N6 0.91 2.49 3.10(4) 125.2 4_676
N4 H4B N8 0.91 2.24 3.11(4) 160.4 2_645
N4 H4C O2 0.91 2.22 2.87(7) 128.3 .
